data_4089528
loop_
_publ_author_name
'Stubenhofer, Markus'
'Kuntz, Christian'
'Bodensteiner, Michael'
'Timoshkin, Alexey Y.'
'Scheer, Manfred'

_publ_section_title
;
 Versatile Reactivity of Bridged Pentelidene Complexes toward Secondary
 and Tertiary Phosphines
;
_journal_issue 12
_journal_name_full Organometallics
_journal_page_first 3521
_journal_paper_doi 10.1021/om400357y
_journal_volume 32
_journal_year 2013
_chemical_compound_source 'see text'
_chemical_formula_moiety 'C27 H28 As2 O15 P2 W3'
_chemical_formula_sum 'C27 H28 As2 O15 P2 W3'
_chemical_formula_weight 1355.80
_space_group_IT_number 14
_space_group_name_Hall '-P 2ybc'
_space_group_name_H-M_alt 'P 1 21/c 1'
_symmetry_cell_setting monoclinic
_symmetry_Int_Tables_number 14
_symmetry_space_group_name_Hall '-P 2ybc'
_symmetry_space_group_name_H-M 'P 1 21/c 1'
_atom_sites_solution_hydrogens geom
_atom_sites_solution_primary direct
_atom_sites_solution_secondary difmap
_cell_angle_alpha 90
_cell_angle_beta 96.8860(10)
_cell_angle_gamma 90
_cell_formula_units_Z 4
_cell_length_a 15.56090(10)
_cell_length_b 20.65120(10)
_cell_length_c 11.76780(10)
_cell_measurement_reflns_used 11422
_cell_measurement_temperature 123(1)
_cell_measurement_theta_max 66.4320
_cell_measurement_theta_min 2.8616
_cell_volume 3754.32(4)
_computing_cell_refinement
;
CrysAlis RED, Oxford Diffraction Ltd.,
Version 1.171.32.15 (release 10-01-2008 CrysAlis171 .NET)
(compiled Jan 10 2008,16:37:18)
;
_computing_data_collection
;
CrysAlis CCD, Oxford Diffraction Ltd.,
Version 1.171.32.15 (release 10-01-2008 CrysAlis171 .NET)
(compiled Jan 10 2008,16:37:18)
;
_computing_data_reduction
;
CrysAlis RED, Oxford Diffraction Ltd.,
Version 1.171.32.15 (release 10-01-2008 CrysAlis171 .NET)
(compiled Jan 10 2008,16:37:18)
;
_computing_molecular_graphics 'PLATON (Spek, 1990)'
_computing_publication_material 'PLATON (Spek, 2003)'
_computing_structure_refinement 'SHELXL-97 (Sheldrick, 1997)'
_computing_structure_solution 'SIR-97 (Altomare, 1999)'
_diffrn_ambient_temperature 123(1)
_diffrn_detector_area_resol_mean 10.5431
_diffrn_measured_fraction_theta_full 0.966
_diffrn_measured_fraction_theta_max 0.966
_diffrn_measurement_device_type 'Oxford Diffraction Gemini Ultra'
_diffrn_measurement_method omega-scan
_diffrn_radiation_monochromator mirror
_diffrn_radiation_probe x-ray
_diffrn_radiation_source 'Ultra (Cu) X-ray Source'
_diffrn_radiation_type CuK\a
_diffrn_radiation_wavelength 1.54178
_diffrn_reflns_av_R_equivalents 0.0275
_diffrn_reflns_av_sigmaI/netI 0.0256
_diffrn_reflns_limit_h_max 18
_diffrn_reflns_limit_h_min -14
_diffrn_reflns_limit_k_max 23
_diffrn_reflns_limit_k_min -23
_diffrn_reflns_limit_l_max 12
_diffrn_reflns_limit_l_min -13
_diffrn_reflns_number 17065
_diffrn_reflns_reduction_process
;
;
_diffrn_reflns_theta_full 66.58
_diffrn_reflns_theta_max 66.58
_diffrn_reflns_theta_min 2.86
_diffrn_standards_decay_% 0
_diffrn_standards_interval_count 0
_diffrn_standards_interval_time 0
_diffrn_standards_number 0
_exptl_absorpt_coefficient_mu 19.950
_exptl_absorpt_correction_T_max 0.118
_exptl_absorpt_correction_T_min 0.025
_exptl_absorpt_correction_type multi-scan
_exptl_absorpt_process_details
;
CrysAlis RED, Oxford Diffraction Ltd.,
Version 1.171.32.15 (release 10-01-2008 CrysAlis171 .NET)
(compiled Jan 10 2008,16:37:18)
Empirical absorption correction using spherical harmonics,
 implemented in SCALE3 ABSPACK scaling algorithm.
;
_exptl_crystal_colour orange
_exptl_crystal_density_diffrn 2.399
_exptl_crystal_density_method 'Not Measured'
_exptl_crystal_description plate
_exptl_crystal_F_000 2512
_exptl_crystal_size_max 0.166
_exptl_crystal_size_mid 0.117
_exptl_crystal_size_min 0.107
_refine_diff_density_max 1.669
_refine_diff_density_min -1.099
_refine_diff_density_rms 0.144
_refine_ls_extinction_method none
_refine_ls_goodness_of_fit_ref 1.040
_refine_ls_hydrogen_treatment constr
_refine_ls_matrix_type full
_refine_ls_number_constraints 0
_refine_ls_number_parameters 450
_refine_ls_number_reflns 6400
_refine_ls_number_restraints 0
_refine_ls_restrained_S_all 1.040
_refine_ls_R_factor_all 0.0312
_refine_ls_R_factor_gt 0.0267
_refine_ls_shift/su_max 0.002
_refine_ls_shift/su_mean 0.000
_refine_ls_structure_factor_coef Fsqd
_refine_ls_weighting_details 'calc w=1/[\s^2^(Fo^2^)+(0.0425P)^2^+3.3419P] where P=(Fo^2^+2Fc^2^)/3'
_refine_ls_weighting_scheme calc
_refine_ls_wR_factor_gt 0.0651
_refine_ls_wR_factor_ref 0.0671
_reflns_number_gt 5799
_reflns_number_total 6400
_reflns_threshold_expression I>2\s(I)
_cod_data_source_file om400357y_si_010.cif
_cod_data_source_block ms17
_cod_depositor_comments
;
The following automatic conversions were performed:

data item '_symmetry_cell_setting' value 'Monoclinic' was changed to
'monoclinic' in accordance with the
/home/saulius/struct/COD-crude-data/automatic-downloads/DataCite-retrospective/ACS/depositions/lib/dictionaries/cif_core.dic
dictionary named 'cif_core.dic' version 2.4.2 last updated on
2011-04-26.

Automatic conversion script
Id: cif_fix_values 6909 2019-04-08 15:41:33Z antanas 
;
_cod_original_sg_symbol_H-M 'P 21/c'
_cod_database_code 4089528

loop_
_symmetry_equiv_pos_site_id
_symmetry_equiv_pos_as_xyz
1 x,y,z
2 -x,1/2+y,1/2-z
3 -x,-y,-z
4 x,1/2-y,1/2+z

loop_
_atom_site_aniso_label
_atom_site_aniso_U_11
_atom_site_aniso_U_22
_atom_site_aniso_U_33
_atom_site_aniso_U_23
_atom_site_aniso_U_13
_atom_site_aniso_U_12
W1 0.0216(1) 0.0128(1) 0.0211(1) 0.0022(1) 0.0112(1) 0.0025(1)
W2 0.0210(1) 0.0193(1) 0.0197(1) -0.0002(1) 0.0073(1) -0.0048(1)
W3 0.0219(1) 0.0143(1) 0.0201(1) -0.0016(1) 0.0101(1) -0.0003(1)
As1 0.0194(3) 0.0174(2) 0.0220(3) -0.0010(2) 0.0090(2) -0.0010(2)
As2 0.0217(3) 0.0149(2) 0.0190(3) -0.0002(2) 0.0081(2) -0.0033(2)
P1 0.0187(6) 0.0203(6) 0.0203(6) 0.0033(5) 0.0068(5) 0.0042(5)
P2 0.0203(6) 0.0176(6) 0.0180(6) 0.0022(5) 0.0039(5) -0.0041(5)
O1 0.0222(19) 0.0225(17) 0.032(2) -0.0002(15) 0.0048(16) 0.0028(16)
O2 0.047(2) 0.034(2) 0.032(2) 0.0080(17) 0.0187(19) 0.0055(19)
O3 0.044(2) 0.030(2) 0.061(3) 0.012(2) 0.025(2) 0.016(2)
O4 0.045(2) 0.033(2) 0.029(2) -0.0026(17) 0.0130(19) 0.0012(18)
O5 0.034(2) 0.025(2) 0.055(3) -0.0069(18) 0.018(2) -0.0076(18)
O6 0.041(2) 0.037(2) 0.047(3) 0.0042(19) 0.016(2) 0.013(2)
O7 0.036(2) 0.047(2) 0.022(2) -0.0056(18) 0.0036(17) -0.0037(19)
O8 0.069(3) 0.027(2) 0.064(3) 0.010(2) 0.012(3) 0.002(2)
O9 0.055(3) 0.099(4) 0.032(3) -0.003(3) 0.016(2) -0.024(3)
O10 0.041(3) 0.058(3) 0.072(4) -0.003(3) 0.015(2) -0.028(2)
O11 0.050(3) 0.037(2) 0.040(3) -0.010(2) -0.008(2) 0.003(2)
O12 0.040(2) 0.0231(18) 0.024(2) -0.0007(16) 0.0139(17) -0.0009(16)
O13 0.025(2) 0.031(2) 0.041(2) 0.0084(17) 0.0126(18) 0.0054(16)
O14 0.035(2) 0.0176(19) 0.042(2) -0.0001(16) 0.0186(18) 0.0002(16)
O15 0.050(3) 0.036(2) 0.056(3) -0.020(2) 0.035(2) -0.008(2)
C1 0.022(3) 0.016(2) 0.013(2) 0.0011(18) 0.0030(19) -0.003(2)
C2 0.028(3) 0.015(2) 0.025(3) 0.0037(19) 0.016(2) 0.002(2)
C3 0.033(3) 0.023(3) 0.030(3) 0.008(2) 0.016(2) 0.004(2)
C4 0.025(3) 0.019(2) 0.031(3) 0.000(2) 0.018(2) 0.005(2)
C5 0.030(3) 0.018(2) 0.030(3) -0.004(2) 0.015(2) 0.002(2)
C6 0.027(3) 0.031(3) 0.027(3) -0.004(2) 0.013(2) 0.000(2)
C7 0.033(3) 0.023(2) 0.024(3) 0.000(2) 0.012(2) -0.004(2)
C8 0.037(3) 0.021(3) 0.034(3) 0.008(2) 0.005(2) -0.004(2)
C9 0.030(3) 0.048(3) 0.027(3) -0.004(3) 0.018(2) -0.012(3)
C10 0.030(3) 0.039(3) 0.034(3) 0.000(3) 0.010(2) -0.010(3)
C11 0.033(3) 0.022(2) 0.024(3) -0.005(2) 0.007(2) 0.001(2)
C12 0.028(3) 0.020(2) 0.021(3) -0.004(2) 0.009(2) 0.004(2)
C13 0.030(3) 0.018(2) 0.024(3) 0.0055(19) 0.010(2) 0.004(2)
C14 0.023(3) 0.023(3) 0.026(3) -0.002(2) 0.011(2) 0.002(2)
C15 0.036(3) 0.023(3) 0.033(3) -0.004(2) 0.017(3) -0.008(2)
C16 0.024(3) 0.040(3) 0.028(3) 0.003(2) -0.001(2) 0.009(2)
C17 0.041(3) 0.039(3) 0.030(3) 0.012(3) 0.012(3) 0.009(3)
C18 0.054(4) 0.042(4) 0.038(4) 0.000(3) -0.007(3) 0.011(3)
C19 0.023(3) 0.030(3) 0.038(3) 0.003(2) 0.014(2) 0.006(2)
C20 0.033(3) 0.042(3) 0.039(4) -0.011(3) 0.020(3) 0.006(3)
C21 0.024(3) 0.062(4) 0.037(3) 0.003(3) 0.010(3) 0.008(3)
C22 0.044(3) 0.030(3) 0.021(3) -0.009(2) 0.010(2) -0.014(3)
C23 0.065(4) 0.025(3) 0.041(4) -0.009(3) 0.015(3) -0.004(3)
C24 0.041(4) 0.063(4) 0.029(3) -0.006(3) 0.008(3) -0.005(3)
C25 0.029(3) 0.030(3) 0.038(3) 0.004(2) 0.000(2) 0.004(2)
C26 0.028(3) 0.056(4) 0.047(4) 0.010(3) 0.007(3) -0.002(3)
C27 0.047(4) 0.046(4) 0.051(4) 0.025(3) -0.010(3) -0.002(3)

loop_
_atom_site_label
_atom_site_type_symbol
_atom_site_thermal_displace_type
_atom_site_fract_x
_atom_site_fract_y
_atom_site_fract_z
_atom_site_occupancy
_atom_site_U_iso_or_equiv
_atom_site_calc_flag
_atom_site_refinement_flags
W1 W Uani 0.13918(1) 0.82524(1) 0.33249(2) 1.000 0.0178(1) . .
W2 W Uani 0.38029(1) 1.12720(1) 0.08370(2) 1.000 0.0196(1) . .
W3 W Uani 0.17346(1) 1.07438(1) 0.38838(2) 1.000 0.0181(1) . .
As1 As Uani 0.30510(3) 0.99652(2) 0.32907(5) 1.000 0.0191(2) . .
As2 As Uani 0.18215(3) 1.00184(2) 0.19507(5) 1.000 0.0181(2) . .
P1 P Uani 0.28059(8) 0.88903(6) 0.39207(11) 1.000 0.0194(3) . .
P2 P Uani 0.23206(8) 1.06996(6) 0.05334(11) 1.000 0.0185(3) . .
O1 O Uani -0.0048(2) 0.93455(17) 0.3096(3) 1.000 0.0254(11) . .
O2 O Uani 0.1043(3) 0.8160(2) 0.5931(4) 1.000 0.0365(12) . .
O3 O Uani 0.2441(3) 0.6928(2) 0.3456(4) 1.000 0.0435(14) . .
O4 O Uani 0.1507(3) 0.83467(19) 0.0655(3) 1.000 0.0350(12) . .
O5 O Uani -0.0179(3) 0.73005(19) 0.2791(4) 1.000 0.0370(14) . .
O6 O Uani 0.4838(3) 0.9953(2) 0.1325(4) 1.000 0.0408(14) . .
O7 O Uani 0.4103(3) 1.1534(2) 0.3506(3) 1.000 0.0350(12) . .
O8 O Uani 0.2978(3) 1.2679(2) 0.0664(4) 1.000 0.0530(16) . .
O9 O Uani 0.3924(3) 1.1360(3) -0.1826(4) 1.000 0.0611(19) . .
O10 O Uani 0.5624(3) 1.1933(3) 0.0877(5) 1.000 0.0563(19) . .
O11 O Uani 0.3323(3) 1.0953(2) 0.5802(4) 1.000 0.0434(16) . .
O12 O Uani 0.1034(3) 0.96702(17) 0.5463(3) 1.000 0.0282(11) . .
O13 O Uani -0.0166(3) 1.08229(18) 0.2505(4) 1.000 0.0316(12) . .
O14 O Uani 0.2223(2) 1.20736(17) 0.2755(3) 1.000 0.0304(11) . .
O15 O Uani 0.0931(3) 1.1728(2) 0.5514(4) 1.000 0.0450(16) . .
C1 C Uani 0.0519(3) 0.8978(2) 0.3175(4) 1.000 0.0169(14) . .
C2 C Uani 0.1194(3) 0.8194(2) 0.5005(5) 1.000 0.0216(16) . .
C3 C Uani 0.2106(4) 0.7419(3) 0.3439(5) 1.000 0.0277(17) . .
C4 C Uani 0.1495(3) 0.8322(2) 0.1621(5) 1.000 0.0238(16) . .
C5 C Uani 0.0391(3) 0.7651(2) 0.2963(5) 1.000 0.0251(16) . .
C6 C Uani 0.4437(4) 1.0412(3) 0.1105(5) 1.000 0.0275(17) . .
C7 C Uani 0.3952(4) 1.1407(3) 0.2564(5) 1.000 0.0260(16) . .
C8 C Uani 0.3252(4) 1.2165(3) 0.0716(5) 1.000 0.0306(17) . .
C9 C Uani 0.3842(4) 1.1283(3) -0.0888(5) 1.000 0.0338(17) . .
C10 C Uani 0.4954(4) 1.1688(3) 0.0885(5) 1.000 0.0338(17) . .
C11 C Uani 0.2785(4) 1.0860(2) 0.5093(5) 1.000 0.0260(16) . .
C12 C Uani 0.1300(3) 1.0022(2) 0.4855(4) 1.000 0.0225(16) . .
C13 C Uani 0.0521(4) 1.0784(2) 0.2960(5) 1.000 0.0235(16) . .
C14 C Uani 0.2085(3) 1.1575(2) 0.3091(4) 1.000 0.0234(17) . .
C15 C Uani 0.1207(4) 1.1365(3) 0.4926(5) 1.000 0.0296(17) . .
C16 C Uani 0.3088(4) 0.8896(3) 0.5518(5) 1.000 0.0310(17) . .
C17 C Uani 0.3331(4) 0.8200(3) 0.5947(5) 1.000 0.0360(17) . .
C18 C Uani 0.3750(5) 0.9381(3) 0.6054(6) 1.000 0.046(2) . .
C19 C Uani 0.3761(3) 0.8485(3) 0.3380(5) 1.000 0.0295(17) . .
C20 C Uani 0.3684(4) 0.8457(3) 0.2085(5) 1.000 0.0367(19) . .
C21 C Uani 0.4642(4) 0.8748(3) 0.3845(6) 1.000 0.0405(19) . .
C22 C Uani 0.2205(4) 1.0048(3) -0.0580(5) 1.000 0.0312(17) . .
C23 C Uani 0.2940(5) 0.9564(3) -0.0389(6) 1.000 0.043(2) . .
C24 C Uani 0.2106(4) 1.0296(4) -0.1821(5) 1.000 0.044(2) . .
C25 C Uani 0.1332(4) 1.1215(3) 0.0202(5) 1.000 0.0327(17) . .
C26 C Uani 0.0491(4) 1.0821(3) -0.0058(6) 1.000 0.044(2) . .
C27 C Uani 0.1387(5) 1.1715(3) -0.0736(6) 1.000 0.049(2) . .
H16 H Uiso 0.25480 0.90000 0.58300 1.000 0.0370 calc R
H17A H Uiso 0.38750 0.80780 0.57020 1.000 0.0540 calc R
H17B H Uiso 0.28900 0.79020 0.56370 1.000 0.0540 calc R
H17C H Uiso 0.33780 0.81890 0.67680 1.000 0.0540 calc R
H18A H Uiso 0.37130 0.94100 0.68610 1.000 0.0680 calc R
H18B H Uiso 0.36360 0.97980 0.57080 1.000 0.0680 calc R
H18C H Uiso 0.43200 0.92420 0.59320 1.000 0.0680 calc R
H19 H Uiso 0.37510 0.80340 0.36390 1.000 0.0350 calc R
H20A H Uiso 0.37280 0.88870 0.17860 1.000 0.0550 calc R
H20B H Uiso 0.31350 0.82730 0.17940 1.000 0.0550 calc R
H20C H Uiso 0.41410 0.81930 0.18550 1.000 0.0550 calc R
H21A H Uiso 0.50850 0.84900 0.35650 1.000 0.0610 calc R
H21B H Uiso 0.47080 0.87320 0.46660 1.000 0.0610 calc R
H21C H Uiso 0.46930 0.91880 0.35980 1.000 0.0610 calc R
H22 H Uiso 0.16730 0.98110 -0.04820 1.000 0.0370 calc R
H23A H Uiso 0.28140 0.91980 -0.08830 1.000 0.0640 calc R
H23B H Uiso 0.30060 0.94230 0.03940 1.000 0.0640 calc R
H23C H Uiso 0.34670 0.97640 -0.05570 1.000 0.0640 calc R
H24A H Uiso 0.26080 1.05440 -0.19460 1.000 0.0660 calc R
H24B H Uiso 0.16000 1.05640 -0.19540 1.000 0.0660 calc R
H24C H Uiso 0.20490 0.99340 -0.23370 1.000 0.0660 calc R
H25 H Uiso 0.12730 1.14610 0.09010 1.000 0.0390 calc R
H26A H Uiso 0.00020 1.11050 -0.00710 1.000 0.0650 calc R
H26B H Uiso 0.04650 1.04980 0.05230 1.000 0.0650 calc R
H26C H Uiso 0.04830 1.06140 -0.07900 1.000 0.0650 calc R
H27A H Uiso 0.13200 1.15040 -0.14680 1.000 0.0740 calc R
H27B H Uiso 0.19400 1.19270 -0.06210 1.000 0.0740 calc R
H27C H Uiso 0.09360 1.20300 -0.07120 1.000 0.0740 calc R

loop_
_atom_type_symbol
_atom_type_description
_atom_type_scat_dispersion_real
_atom_type_scat_dispersion_imag
_atom_type_scat_source
W W -5.4734 5.5774 'International Tables Vol C Tables 4.2.6.8 and 6.1.1.4'
P P 0.2955 0.4335 'International Tables Vol C Tables 4.2.6.8 and 6.1.1.4'
O O 0.0492 0.0322 'International Tables Vol C Tables 4.2.6.8 and 6.1.1.4'
As As -0.9300 1.0051 'International Tables Vol C Tables 4.2.6.8 and 6.1.1.4'
H H 0.0000 0.0000 'International Tables Vol C Tables 4.2.6.8 and 6.1.1.4'
C C 0.0181 0.0091 'International Tables Vol C Tables 4.2.6.8 and 6.1.1.4'

loop_
_geom_angle_atom_site_label_1
_geom_angle_atom_site_label_2
_geom_angle_atom_site_label_3
_geom_angle
_geom_angle_publ_flag
P1 W1 C1 100.80(13) yes
P1 W1 C2 89.41(13) yes
P1 W1 C3 88.45(18) yes
P1 W1 C4 93.79(13) yes
P1 W1 C5 171.88(14) yes
C1 W1 C2 87.16(18) yes
C1 W1 C3 170.7(2) yes
C1 W1 C4 89.61(18) yes
C1 W1 C5 86.77(18) yes
C2 W1 C3 91.8(2) yes
C2 W1 C4 175.83(19) yes
C2 W1 C5 88.0(2) yes
C3 W1 C4 91.0(2) yes
C3 W1 C5 83.9(2) yes
C4 W1 C5 89.2(2) yes
P2 W2 C6 91.75(18) yes
P2 W2 C7 101.19(18) yes
P2 W2 C8 92.50(18) yes
P2 W2 C9 90.01(18) yes
P2 W2 C10 173.45(17) yes
C6 W2 C7 88.3(2) yes
C6 W2 C8 174.0(2) yes
C6 W2 C9 95.3(2) yes
C6 W2 C10 87.4(3) yes
C7 W2 C8 86.7(2) yes
C7 W2 C9 168.2(2) yes
C7 W2 C10 85.3(2) yes
C8 W2 C9 89.0(2) yes
C8 W2 C10 88.9(3) yes
C9 W2 C10 83.6(2) yes
As1 W3 As2 50.17(2) yes
As1 W3 C11 71.89(15) yes
As1 W3 C12 91.26(13) yes
As1 W3 C13 123.39(15) yes
As1 W3 C14 97.26(13) yes
As1 W3 C15 153.32(17) yes
As2 W3 C11 121.73(15) yes
As2 W3 C12 96.79(13) yes
As2 W3 C13 73.62(15) yes
As2 W3 C14 92.15(13) yes
As2 W3 C15 156.48(17) yes
C11 W3 C12 89.25(19) yes
C11 W3 C13 164.7(2) yes
C11 W3 C14 89.11(19) yes
C11 W3 C15 81.5(2) yes
C12 W3 C13 88.90(19) yes
C12 W3 C14 170.36(18) yes
C12 W3 C15 86.4(2) yes
C13 W3 C14 90.18(19) yes
C13 W3 C15 83.2(2) yes
C14 W3 C15 83.9(2) yes
W3 As1 As2 64.51(2) yes
W3 As1 P1 108.21(4) yes
As2 As1 P1 96.04(4) yes
W3 As2 As1 65.32(2) yes
W3 As2 P2 108.12(3) yes
As1 As2 P2 101.03(4) yes
W1 P1 As1 123.49(5) yes
W1 P1 C16 111.3(2) yes
W1 P1 C19 111.24(18) yes
As1 P1 C16 106.2(2) yes
As1 P1 C19 98.43(19) yes
C16 P1 C19 104.0(3) yes
W2 P2 As2 122.35(5) yes
W2 P2 C22 115.8(2) yes
W2 P2 C25 117.9(2) yes
As2 P2 C22 93.07(19) yes
As2 P2 C25 98.79(19) yes
C22 P2 C25 104.8(3) yes
W1 C1 O1 172.8(4) yes
W1 C2 O2 176.8(4) yes
W1 C3 O3 174.0(5) yes
W1 C4 O4 176.1(4) yes
W1 C5 O5 177.8(5) yes
W2 C6 O6 174.4(5) yes
W2 C7 O7 172.2(5) yes
W2 C8 O8 176.9(5) yes
W2 C9 O9 171.2(6) yes
W2 C10 O10 177.9(5) yes
W3 C11 O11 174.7(5) yes
W3 C12 O12 173.0(4) yes
W3 C13 O13 176.0(5) yes
W3 C14 O14 171.1(4) yes
W3 C15 O15 177.9(5) yes
P1 C16 C17 109.7(4) yes
P1 C16 C18 119.0(4) yes
C17 C16 C18 110.4(5) no
P1 C19 C20 112.7(4) yes
P1 C19 C21 115.8(4) yes
C20 C19 C21 109.6(5) no
P2 C22 C23 111.3(4) yes
P2 C22 C24 114.6(5) yes
C23 C22 C24 110.4(5) no
P2 C25 C26 113.5(4) yes
P2 C25 C27 114.9(5) yes
C26 C25 C27 109.6(5) no
P1 C16 H16 106.00 no
C17 C16 H16 105.00 no
C18 C16 H16 106.00 no
C16 C17 H17A 110.00 no
C16 C17 H17B 110.00 no
C16 C17 H17C 110.00 no
H17A C17 H17B 109.00 no
H17A C17 H17C 109.00 no
H17B C17 H17C 109.00 no
C16 C18 H18A 110.00 no
C16 C18 H18B 110.00 no
C16 C18 H18C 109.00 no
H18A C18 H18B 109.00 no
H18A C18 H18C 109.00 no
H18B C18 H18C 109.00 no
P1 C19 H19 106.00 no
C20 C19 H19 106.00 no
C21 C19 H19 106.00 no
C19 C20 H20A 109.00 no
C19 C20 H20B 109.00 no
C19 C20 H20C 109.00 no
H20A C20 H20B 110.00 no
H20A C20 H20C 110.00 no
H20B C20 H20C 109.00 no
C19 C21 H21A 109.00 no
C19 C21 H21B 110.00 no
C19 C21 H21C 110.00 no
H21A C21 H21B 109.00 no
H21A C21 H21C 109.00 no
H21B C21 H21C 110.00 no
P2 C22 H22 107.00 no
C23 C22 H22 107.00 no
C24 C22 H22 107.00 no
C22 C23 H23A 110.00 no
C22 C23 H23B 110.00 no
C22 C23 H23C 110.00 no
H23A C23 H23B 109.00 no
H23A C23 H23C 109.00 no
H23B C23 H23C 109.00 no
C22 C24 H24A 109.00 no
C22 C24 H24B 109.00 no
C22 C24 H24C 109.00 no
H24A C24 H24B 110.00 no
H24A C24 H24C 109.00 no
H24B C24 H24C 110.00 no
P2 C25 H25 106.00 no
C26 C25 H25 106.00 no
C27 C25 H25 106.00 no
C25 C26 H26A 109.00 no
C25 C26 H26B 109.00 no
C25 C26 H26C 109.00 no
H26A C26 H26B 110.00 no
H26A C26 H26C 109.00 no
H26B C26 H26C 109.00 no
C25 C27 H27A 109.00 no
C25 C27 H27B 110.00 no
C25 C27 H27C 109.00 no
H27A C27 H27B 109.00 no
H27A C27 H27C 109.00 no
H27B C27 H27C 109.00 no

loop_
_geom_bond_atom_site_label_1
_geom_bond_atom_site_label_2
_geom_bond_distance
_geom_bond_publ_flag
W1 P1 2.5882(13) yes
W1 C1 2.016(4) yes
W1 C2 2.041(6) yes
W1 C3 2.044(6) yes
W1 C4 2.036(6) yes
W1 C5 1.998(5) yes
W2 P2 2.5782(13) yes
W2 C6 2.038(6) yes
W2 C7 2.037(6) yes
W2 C8 2.032(6) yes
W2 C9 2.038(6) yes
W2 C10 1.981(6) yes
W3 As1 2.7589(5) yes
W3 As2 2.7406(6) yes
W3 C11 2.049(6) yes
W3 C12 2.042(4) yes
W3 C13 2.065(6) yes
W3 C14 2.058(4) yes
W3 C15 2.016(6) yes
As1 As2 2.3314(7) yes
As1 P1 2.3855(13) yes
As2 P2 2.3821(14) yes
P1 C16 1.878(6) yes
P1 C19 1.882(5) yes
P2 C22 1.872(6) yes
P2 C25 1.873(6) yes
O1 C1 1.159(6) yes
O2 C2 1.144(7) yes
O3 C3 1.139(8) yes
O4 C4 1.140(7) yes
O5 C5 1.144(6) yes
O6 C6 1.147(8) yes
O7 C7 1.136(7) yes
O8 C8 1.143(8) yes
O9 C9 1.137(8) yes
O10 C10 1.160(8) yes
O11 C11 1.125(8) yes
O12 C12 1.132(6) yes
O13 C13 1.140(8) yes
O14 C14 1.133(5) yes
O15 C15 1.139(8) yes
C16 C17 1.555(9) no
C16 C18 1.519(9) no
C19 C20 1.515(8) no
C19 C21 1.515(8) no
C22 C23 1.515(9) no
C22 C24 1.538(9) no
C25 C26 1.540(9) no
C25 C27 1.521(9) no
C16 H16 0.9800 no
C17 H17A 0.9600 no
C17 H17B 0.9600 no
C17 H17C 0.9600 no
C18 H18A 0.9600 no
C18 H18B 0.9600 no
C18 H18C 0.9600 no
C19 H19 0.9800 no
C20 H20A 0.9600 no
C20 H20B 0.9600 no
C20 H20C 0.9600 no
C21 H21A 0.9600 no
C21 H21B 0.9600 no
C21 H21C 0.9600 no
C22 H22 0.9800 no
C23 H23A 0.9600 no
C23 H23B 0.9600 no
C23 H23C 0.9600 no
C24 H24A 0.9600 no
C24 H24B 0.9600 no
C24 H24C 0.9600 no
C25 H25 0.9800 no
C26 H26A 0.9600 no
C26 H26B 0.9600 no
C26 H26C 0.9600 no
C27 H27A 0.9600 no
C27 H27B 0.9600 no
C27 H27C 0.9600 no

loop_
_geom_contact_atom_site_label_1
_geom_contact_atom_site_label_2
_geom_contact_distance
_geom_contact_site_symmetry_2
_geom_contact_publ_flag
W2 C14 4.034(5) . no
W1 H17B 3.4400 . no
W1 H20B 3.4300 . no
W2 H23C 3.5300 . no
W2 H27B 3.4600 . no
As1 P2 3.6381(14) . no
As1 C6 3.667(6) . no
As1 C7 3.442(6) . no
As1 C11 2.880(5) . no
As1 C12 3.468(5) . no
As1 C14 3.644(4) . no
As2 C13 2.930(6) . no
As2 C14 3.489(4) . no
As2 C4 3.555(4) . no
As2 P1 3.5067(14) . no
As2 C1 3.391(4) . no
As2 C12 3.606(5) . no
As1 H21C 3.0000 . no
As1 H18B 2.9000 . no
As1 H20A 3.1100 . no
As2 H23B 3.0100 . no
As2 H26B 2.7200 . no
P1 C1 3.566(5) . no
P1 C2 3.279(5) . no
P1 C3 3.254(6) . no
P1 C4 3.397(6) . no
P2 C6 3.335(6) . no
P2 C7 3.583(6) . no
P2 C8 3.351(6) . no
P2 C9 3.287(6) . no
O1 O12 3.149(5) . no
O1 O13 3.130(5) . no
O1 C12 3.098(6) . no
O1 C13 3.109(6) . no
O1 O12 3.160(5) 3_576 no
O1 O15 3.165(6) 3_576 no
O2 C5 3.183(7) 4_565 no
O2 O4 3.219(6) 4_565 no
O2 O12 3.167(5) . no
O2 O13 3.204(6) 3_576 no
O2 O5 3.211(7) 4_565 no
O2 C4 3.222(6) 4_565 no
O3 O10 3.019(7) 2_645 no
O3 C17 3.419(8) 4_564 no
O3 C23 3.419(8) 4_565 no
O3 O4 3.167(6) 4_565 no
O4 O2 3.219(6) 4_564 no
O4 C3 3.279(7) 4_564 no
O4 O3 3.167(6) 4_564 no
O4 C2 3.295(6) 4_564 no
O5 O14 3.203(6) 2_545 no
O5 O13 3.125(5) 2_545 no
O5 C14 3.374(6) 2_545 no
O5 C13 3.280(6) 2_545 no
O5 O2 3.211(7) 4_564 no
O5 O15 3.152(6) 3_576 no
O6 C9 3.354(8) 3_675 no
O6 O6 3.224(7) 3_675 no
O6 C6 3.285(8) 3_675 no
O7 C14 3.121(7) . no
O7 C11 3.248(7) . no
O7 O14 3.156(6) . no
O8 C15 3.417(8) 4_574 no
O8 O11 2.877(6) 4_574 no
O8 O14 3.113(6) . no
O8 C11 3.098(6) 4_574 no
O9 O11 2.958(7) 1_554 no
O10 O3 3.019(7) 2_655 no
O11 O9 2.958(7) 1_556 no
O11 C21 3.204(8) 3_676 no
O11 C18 3.320(8) . no
O11 O8 2.877(6) 4_575 no
O12 O2 3.167(5) . no
O12 O13 3.058(6) 3_576 no
O12 C13 3.355(7) 3_576 no
O12 C1 3.069(6) . no
O12 O1 3.160(5) 3_576 no
O12 C2 3.111(5) . no
O12 O1 3.149(5) . no
O13 O5 3.125(5) 2_555 no
O13 O12 3.058(6) 3_576 no
O13 O2 3.204(6) 3_576 no
O13 C26 3.299(8) . no
O13 O1 3.130(5) . no
O14 C27 3.414(8) 4_575 no
O14 O8 3.113(6) . no
O14 O5 3.203(6) 2_555 no
O14 C7 3.054(7) . no
O14 C8 3.046(7) . no
O14 O7 3.156(6) . no
O15 C1 3.230(6) 3_576 no
O15 C5 3.158(7) 3_576 no
O15 O5 3.152(6) 3_576 no
O15 C2 3.294(7) 3_576 no
O15 O1 3.165(6) 3_576 no
O1 H26C 2.7200 3_575 no
O1 H24B 2.6300 3_575 no
O3 H17C 2.6100 4_564 no
O3 H23A 2.5000 4_565 no
O4 H20B 2.7200 . no
O4 H26A 2.6200 3_575 no
O6 H23C 2.9100 . no
O6 H20A 2.8900 . no
O7 H21B 2.7200 3_676 no
O8 H27B 2.5900 . no
O9 H21A 2.7200 3_675 no
O9 H24A 2.6400 . no
O10 H19 2.5100 2_655 no
O11 H21A 2.7500 3_676 no
O11 H18B 2.4400 . no
O12 H16 2.7200 . no
O12 H24C 2.9200 1_556 no
O13 H26B 2.7200 . no
O14 H27B 2.8800 4_575 no
O14 H25 2.7900 . no
C1 As2 3.391(4) . no
C1 P1 3.566(5) . no
C1 O12 3.069(6) . no
C1 C2 2.796(7) . no
C1 C4 2.855(7) . no
C1 C5 2.757(6) . no
C1 C12 3.075(6) . no
C1 O15 3.230(6) 3_576 no
C2 P1 3.279(5) . no
C2 O12 3.111(5) . no
C2 C1 2.796(7) . no
C2 C3 2.932(8) . no
C2 C5 2.806(8) . no
C2 C16 3.275(8) . no
C2 C17 3.377(8) . no
C2 O4 3.295(6) 4_565 no
C2 O15 3.294(7) 3_576 no
C3 C19 3.395(8) . no
C3 C5 2.703(8) . no
C3 P1 3.254(6) . no
C3 C2 2.932(8) . no
C3 C4 2.910(8) . no
C3 O4 3.279(7) 4_565 no
C4 C3 2.910(8) . no
C4 As2 3.555(4) . no
C4 C20 3.396(8) . no
C4 C5 2.831(7) . no
C4 P1 3.397(6) . no
C4 C1 2.855(7) . no
C4 O2 3.222(6) 4_564 no
C5 C4 2.831(7) . no
C5 C2 2.806(8) . no
C5 C3 2.703(8) . no
C5 C1 2.757(6) . no
C5 O2 3.183(7) 4_564 no
C5 O15 3.158(7) 3_576 no
C6 As1 3.667(6) . no
C6 C10 2.776(9) . no
C6 C23 3.256(9) . no
C6 C9 3.012(8) . no
C6 P2 3.335(6) . no
C6 C7 2.837(9) . no
C6 O6 3.285(8) 3_675 no
C7 C10 2.722(9) . no
C7 C6 2.837(9) . no
C7 C8 2.793(8) . no
C7 O14 3.054(7) . no
C7 As1 3.442(6) . no
C7 P2 3.583(6) . no
C7 C14 3.062(8) . no
C8 C25 3.565(9) . no
C8 C27 3.319(10) . no
C8 P2 3.351(6) . no
C8 C9 2.853(9) . no
C8 C10 2.810(9) . no
C8 O14 3.046(7) . no
C8 C7 2.793(8) . no
C9 C10 2.680(8) . no
C9 C8 2.853(9) . no
C9 O6 3.354(8) 3_675 no
C9 C24 3.456(9) . no
C9 C6 3.012(8) . no
C9 P2 3.287(6) . no
C10 C9 2.680(8) . no
C10 C6 2.776(9) . no
C10 C7 2.722(9) . no
C10 C8 2.810(9) . no
C11 As1 2.880(5) . no
C11 O8 3.098(6) 4_575 no
C11 C12 2.874(7) . no
C11 O7 3.248(7) . no
C11 C14 2.881(7) . no
C11 C15 2.653(9) . no
C11 C18 3.529(8) . no
C12 As1 3.468(5) . no
C12 O1 3.098(6) . no
C12 As2 3.606(5) . no
C12 C13 2.876(7) . no
C12 C15 2.779(7) . no
C12 P1 3.575(5) . no
C12 C11 2.874(7) . no
C12 C1 3.075(6) . no
C13 O1 3.109(6) . no
C13 As2 2.930(6) . no
C13 C14 2.920(7) . no
C13 C12 2.876(7) . no
C13 O5 3.280(6) 2_555 no
C13 C15 2.709(8) . no
C13 O12 3.355(7) 3_576 no
C13 C26 3.547(9) . no
C14 W2 4.034(5) . no
C14 C25 3.540(7) . no
C14 C15 2.725(8) . no
C14 C7 3.062(8) . no
C14 C13 2.920(7) . no
C14 O5 3.374(6) 2_555 no
C14 C11 2.881(7) . no
C14 As1 3.644(4) . no
C14 As2 3.489(4) . no
C14 O7 3.121(7) . no
C14 P2 3.567(5) . no
C15 C13 2.709(8) . no
C15 C14 2.725(8) . no
C15 O8 3.417(8) 4_575 no
C15 C11 2.653(9) . no
C15 C12 2.779(7) . no
C17 O3 3.419(8) 4_565 no
C17 C21 3.574(9) . no
C17 C2 3.377(8) . no
C18 O11 3.320(8) . no
C18 C11 3.529(8) . no
C18 C21 3.355(10) . no
C20 C4 3.396(8) . no
C21 O11 3.204(8) 3_676 no
C21 C17 3.574(9) . no
C21 C18 3.355(10) . no
C23 C6 3.256(9) . no
C23 O3 3.419(8) 4_564 no
C24 C9 3.456(9) . no
C24 C27 3.437(10) . no
C25 C14 3.540(7) . no
C26 O13 3.299(8) . no
C26 C13 3.547(9) . no
C27 O14 3.414(8) 4_574 no
C27 C8 3.319(10) . no
C27 C24 3.437(10) . no
C2 H17B 2.7200 . no
C2 H16 2.7700 . no
C3 H19 2.8400 . no
C3 H17B 2.9000 . no
C4 H20B 2.5400 . no
C4 H26A 3.0200 3_575 no
C6 H23C 2.6800 . no
C6 H23B 3.0600 . no
C8 H27B 2.4700 . no
C9 H24A 2.6400 . no
C11 H18B 2.6200 . no
C12 H16 3.0000 . no
C13 H26B 2.9200 . no
C14 H25 2.7400 . no
C16 H21B 2.8400 . no
C17 H21B 2.9700 . no
C17 H19 2.8900 . no
C18 H21B 2.7000 . no
C19 H17A 2.8400 . no
C20 H23B 2.9200 . no
C21 H18C 2.7600 . no
C21 H17A 2.9600 . no
C22 H26C 2.9100 . no
C23 H20A 3.0400 . no
C24 H26C 3.0000 . no
C24 H27A 2.8300 . no
C25 H24B 2.9400 . no
C26 H24B 3.0300 . no
C26 H22 2.8600 . no
C27 H24B 2.8200 . no
H16 O12 2.7200 . no
H16 C2 2.7700 . no
H16 C12 3.0000 . no
H17A C19 2.8400 . no
H17A C21 2.9600 . no
H17A H18C 2.5100 . no
H17A H19 2.4100 . no
H17A H21B 2.3200 . no
H17B W1 3.4400 . no
H17B C2 2.7200 . no
H17B C3 2.9000 . no
H17C H18A 2.5700 . no
H17C O3 2.6100 4_565 no
H18A H17C 2.5700 . no
H18B As1 2.9000 . no
H18B O11 2.4400 . no
H18B C11 2.6200 . no
H18C C21 2.7600 . no
H18C H17A 2.5100 . no
H18C H21B 1.9800 . no
H19 C3 2.8400 . no
H19 C17 2.8900 . no
H19 H17A 2.4100 . no
H19 O10 2.5100 2_645 no
H20A As1 3.1100 . no
H20A O6 2.8900 . no
H20A C23 3.0400 . no
H20A H21C 2.5300 . no
H20A H23B 2.1700 . no
H20B W1 3.4300 . no
H20B O4 2.7200 . no
H20B C4 2.5400 . no
H20C H21A 2.4200 . no
H21A H20C 2.4200 . no
H21A O9 2.7200 3_675 no
H21A O11 2.7500 3_676 no
H21B C16 2.8400 . no
H21B C17 2.9700 . no
H21B C18 2.7000 . no
H21B H17A 2.3200 . no
H21B H18C 1.9800 . no
H21B O7 2.7200 3_676 no
H21C As1 3.0000 . no
H21C H20A 2.5300 . no
H22 C26 2.8600 . no
H22 H26C 2.4800 . no
H23A H24C 2.4800 . no
H23A O3 2.5000 4_564 no
H23B As2 3.0100 . no
H23B C6 3.0600 . no
H23B C20 2.9200 . no
H23B H20A 2.1700 . no
H23C W2 3.5300 . no
H23C O6 2.9100 . no
H23C C6 2.6800 . no
H23C H24A 2.5600 . no
H24A O9 2.6400 . no
H24A C9 2.6400 . no
H24A H23C 2.5600 . no
H24B C25 2.9400 . no
H24B C26 3.0300 . no
H24B C27 2.8200 . no
H24B H26C 2.3400 . no
H24B H27A 2.0800 . no
H24B O1 2.6300 3_575 no
H24C O12 2.9200 1_554 no
H24C H23A 2.4800 . no
H25 O14 2.7900 . no
H25 C14 2.7400 . no
H26A H27C 2.5700 . no
H26A O4 2.6200 3_575 no
H26A C4 3.0200 3_575 no
H26B As2 2.7200 . no
H26B O13 2.7200 . no
H26B C13 2.9200 . no
H26C C22 2.9100 . no
H26C C24 3.0000 . no
H26C H22 2.4800 . no
H26C H24B 2.3400 . no
H26C H27A 2.4400 . no
H26C O1 2.7200 3_575 no
H27A C24 2.8300 . no
H27A H24B 2.0800 . no
H27A H26C 2.4400 . no
H27B W2 3.4600 . no
H27B O8 2.5900 . no
H27B C8 2.4700 . no
H27B O14 2.8800 4_574 no
H27C H26A 2.5700 . no

loop_
_geom_hbond_atom_site_label_D
_geom_hbond_atom_site_label_H
_geom_hbond_atom_site_label_A
_geom_hbond_distance_DH
_geom_hbond_distance_HA
_geom_hbond_distance_DA
_geom_hbond_angle_DHA
_geom_hbond_site_symmetry_A
_geom_hbond_publ_flag
C18 H18B O11 0.9600 2.4400 3.320(8) 152.00 . yes
C19 H19 O10 0.9800 2.5100 3.428(9) 156.00 2_645 yes
C23 H23A O3 0.9600 2.5000 3.419(8) 161.00 4_564 yes
C27 H27B O8 0.9600 2.5900 3.439(8) 147.00 . yes

loop_
_geom_torsion_atom_site_label_1
_geom_torsion_atom_site_label_2
_geom_torsion_atom_site_label_3
_geom_torsion_atom_site_label_4
_geom_torsion
_geom_torsion_publ_flag
C2 W1 P1 C19 124.1(2) no
C3 W1 P1 C19 32.3(3) no
C4 W1 P1 C19 -58.6(2) no
C1 W1 P1 C16 95.6(2) no
C2 W1 P1 C16 8.6(2) no
C3 W1 P1 C16 -83.2(3) no
C1 W1 P1 As1 -32.47(15) no
C2 W1 P1 As1 -119.46(13) no
C3 W1 P1 As1 148.78(17) no
C4 W1 P1 As1 57.86(13) no
C4 W1 P1 C16 -174.1(2) no
C1 W1 P1 C19 -148.9(2) no
C8 W2 P2 As2 -117.65(17) no
C6 W2 P2 As2 58.05(17) no
C7 W2 P2 As2 -30.53(19) no
C6 W2 P2 C22 -54.1(3) no
C7 W2 P2 C22 -142.7(3) no
C8 W2 P2 C22 130.2(3) no
C9 W2 P2 C22 41.2(3) no
C6 W2 P2 C25 -179.3(3) no
C7 W2 P2 C25 92.1(3) no
C9 W2 P2 As2 153.34(18) no
C9 W2 P2 C25 -84.0(3) no
C8 W2 P2 C25 5.0(3) no
C12 W3 As1 As2 97.80(13) no
C13 W3 As1 As2 8.29(17) no
C15 W3 As1 As2 -177.7(4) no
As2 W3 As1 P1 -88.05(4) no
C14 W3 As1 As2 -86.74(13) no
C11 W3 As1 As2 -173.40(15) no
C15 W3 As2 P2 83.3(4) no
C12 W3 As1 P1 9.75(14) no
C13 W3 As1 P1 -79.76(17) no
C14 W3 As1 P1 -174.78(14) no
C15 W3 As1 P1 94.3(4) no
C11 W3 As2 P2 -86.71(16) no
C11 W3 As2 As1 7.38(16) no
C11 W3 As1 P1 98.55(15) no
C14 W3 As2 P2 3.57(14) no
C13 W3 As2 As1 -172.79(14) no
C14 W3 As2 As1 97.66(13) no
C15 W3 As2 As1 177.4(4) no
As1 W3 As2 P2 -94.09(4) no
C12 W3 As2 P2 179.97(14) no
C13 W3 As2 P2 93.12(14) no
C12 W3 As2 As1 -85.96(13) no
W3 As1 P1 C19 178.74(18) no
As2 As1 P1 W1 -8.88(6) no
As2 As1 P1 C16 -139.1(2) no
As2 As1 P1 C19 113.62(18) no
W3 As1 As2 P2 105.02(3) no
P1 As1 As2 W3 107.32(4) no
W3 As1 P1 C16 -74.0(2) no
W3 As1 P1 W1 56.24(7) no
P1 As1 As2 P2 -147.66(5) no
W3 As2 P2 C22 -176.44(19) no
W3 As2 P2 C25 -70.96(19) no
As1 As2 P2 C22 116.1(2) no
As1 As2 P2 C25 -138.40(19) no
As1 As2 P2 W2 -7.29(6) no
W3 As2 P2 W2 60.15(6) no
W1 P1 C16 C17 67.2(4) no
As1 P1 C16 C17 -155.9(4) no
C19 P1 C16 C17 -52.6(5) no
W1 P1 C16 C18 -164.3(4) no
As1 P1 C16 C18 -27.4(5) no
C19 P1 C16 C18 75.8(5) no
W1 P1 C19 C20 62.7(4) no
As1 P1 C19 C20 -68.3(4) no
C16 P1 C19 C20 -177.4(4) no
W1 P1 C19 C21 -169.9(4) no
As1 P1 C19 C21 59.1(5) no
C16 P1 C19 C21 -50.0(5) no
W2 P2 C22 C23 51.4(5) no
As2 P2 C22 C23 -77.0(4) no
C25 P2 C22 C23 -176.9(4) no
W2 P2 C22 C24 -74.7(5) no
As2 P2 C22 C24 156.9(4) no
C25 P2 C22 C24 57.0(5) no
W2 P2 C25 C26 175.4(4) no
As2 P2 C25 C26 -50.7(4) no
C22 P2 C25 C26 44.9(5) no
W2 P2 C25 C27 48.2(5) no
As2 P2 C25 C27 -177.8(4) no
C22 P2 C25 C27 -82.3(5) no
